data_7702946
loop_
_publ_author_name
'R\'ios G\'omez, Mar\'ia Laura'
'Lampronti, Giulio Isacco'
'Yang, Yongjian'
'Mauro, John C.'
'Bennett, Thomas Douglas'

_publ_section_title
;
 Relating structural disorder and melting in complex mixed ligand zeolitic
 imidazolate framework glasses.
;
_journal_issue 3
_journal_name_full 'Dalton transactions (Cambridge, England : 2003)'
_journal_page_first 850
_journal_page_last 857
_journal_paper_doi 10.1039/c9dt03559a
_journal_volume 49
_journal_year 2020
_chemical_formula_moiety '(Zn1 C7.77 N4 H7.17)*0.325(C5 N1 O1 H11)'
_chemical_formula_sum 'C18.78 H21.46 N8.65 O0.65 Zn2'
_chemical_formula_weight 509.55
_chemical_name_common 'Zinc (imdazolate, benzimidazolate, 5-methyl-benzimidazolate) solid solution'
_chemical_name_systematic ZIF-UC-1g
_space_group_crystal_system orthorhombic
_space_group_IT_number 61
_space_group_name_Hall '-P 2ac 2ab'
_space_group_name_H-M_alt 'P b c a'
_atom_sites_solution_primary mixed
_atom_sites_solution_secondary mixed
_audit_creation_method SHELXL-2018/3
_audit_update_record
;
2019-07-26 deposited with the CCDC.	2019-12-12 downloaded from the CCDC.
;
_cell_angle_alpha 90
_cell_angle_beta 90
_cell_angle_gamma 90
_cell_formula_units_Z 8
_cell_length_a 15.6574(5)
_cell_length_b 15.9532(5)
_cell_length_c 18.5634(7)
_cell_measurement_reflns_used 3869
_cell_measurement_temperature 293(2)
_cell_measurement_theta_max 63.8120
_cell_measurement_theta_min 2.7540
_cell_volume 4636.9(3)
_computing_cell_refinement
;
CrysAlisPro, Agilent Technologies,
Version 1.171.37.34i (release 04-08-2014 CrysAlis171 .NET)
(compiled Aug  4 2014,14:34:23)
;
_computing_data_collection
;
CrysAlisPro, Agilent Technologies,
Version 1.171.37.34i (release 04-08-2014 CrysAlis171 .NET)
(compiled Aug  4 2014,14:34:23)
;
_computing_data_reduction
;
CrysAlisPro, Agilent Technologies,
Version 1.171.37.34i (release 04-08-2014 CrysAlis171 .NET)
(compiled Aug  4 2014,14:34:23)
;
_computing_structure_refinement 'SHELXL-2018/3 (Sheldrick, 2018)'
_computing_structure_solution 'SUPERFLIP (Palatinus & Chapuis, 2007)'
_diffrn_ambient_temperature 293(2)
_diffrn_detector 'CCD plate'
_diffrn_detector_area_resol_mean 16.1183
_diffrn_detector_type Eos
_diffrn_measured_fraction_theta_full 0.9295
_diffrn_measured_fraction_theta_max 0.9979
_diffrn_measurement_details
;
#__ type_ start__ end____ width___ exp.time_
  1 omega   37.00   77.00   1.0000    5.8800
omega____ theta____ kappa____ phi______ frames
    -       51.2500  -45.0000  -90.0000 40

#__ type_ start__ end____ width___ exp.time_
  2 omega   47.00   87.00   1.0000    5.8800
omega____ theta____ kappa____ phi______ frames
    -      102.5000 -104.0000    0.0000 40

#__ type_ start__ end____ width___ exp.time_
  3 omega   27.00   69.00   1.0000    5.8800
omega____ theta____ kappa____ phi______ frames
    -      102.5000  -32.0000   90.0000 42

#__ type_ start__ end____ width___ exp.time_
  4 omega   24.00   55.00   1.0000    5.8800
omega____ theta____ kappa____ phi______ frames
    -      102.5000  -43.0000  150.0000 31

#__ type_ start__ end____ width___ exp.time_
  5 omega  114.00  169.00   1.0000    5.8800
omega____ theta____ kappa____ phi______ frames
    -      102.5000  -21.0000   60.0000 55

#__ type_ start__ end____ width___ exp.time_
  6 omega  116.00  177.00   1.0000    5.8800
omega____ theta____ kappa____ phi______ frames
    -      102.5000  -21.0000   90.0000 61

#__ type_ start__ end____ width___ exp.time_
  7 omega  120.00  172.00   1.0000    5.8800
omega____ theta____ kappa____ phi______ frames
    -      102.5000   77.0000  120.0000 52

#__ type_ start__ end____ width___ exp.time_
  8 omega  127.00  160.00   1.0000    5.8800
omega____ theta____ kappa____ phi______ frames
    -      102.5000  100.0000  144.7145 33

#__ type_ start__ end____ width___ exp.time_
  9 omega  123.00  149.00   1.0000    5.8800
omega____ theta____ kappa____ phi______ frames
    -      102.5000  -21.0000  -60.0000 26

#__ type_ start__ end____ width___ exp.time_
 10 omega  114.00  165.00   1.0000    5.8800
omega____ theta____ kappa____ phi______ frames
    -      102.5000  -21.0000 -150.0000 51

#__ type_ start__ end____ width___ exp.time_
 11 omega   75.00  100.00   1.0000    5.8800
omega____ theta____ kappa____ phi______ frames
    -       51.2500  125.0000 -120.0000 25

#__ type_ start__ end____ width___ exp.time_
 12 omega   27.00   60.00   1.0000    5.8800
omega____ theta____ kappa____ phi______ frames
    -      102.5000  -32.0000 -120.0000 33

#__ type_ start__ end____ width___ exp.time_
 13 omega   49.00   74.00   1.0000    5.8800
omega____ theta____ kappa____ phi______ frames
    -      102.5000  -43.0000 -120.0000 25

#__ type_ start__ end____ width___ exp.time_
 14 omega   60.00   85.00   1.0000    5.8800
omega____ theta____ kappa____ phi______ frames
    -      102.5000  -54.0000 -120.0000 25

#__ type_ start__ end____ width___ exp.time_
 15 omega   31.00   56.00   1.0000    5.8800
omega____ theta____ kappa____ phi______ frames
    -      102.5000  -43.0000    0.0000 25

#__ type_ start__ end____ width___ exp.time_
 16 omega  -19.00   45.00   1.0000    5.8800
omega____ theta____ kappa____ phi______ frames
    -       51.2500  -30.0000  120.0000 64

#__ type_ start__ end____ width___ exp.time_
 17 omega  -28.00   64.00   1.0000    5.8800
omega____ theta____ kappa____ phi______ frames
    -       51.2500  -30.0000    0.0000 92

#__ type_ start__ end____ width___ exp.time_
 18 omega  -26.00   47.00   1.0000    1.4700
omega____ theta____ kappa____ phi______ frames
    -        0.0000   57.0000 -180.0000 73

#__ type_ start__ end____ width___ exp.time_
 19 omega  -24.00    1.00   1.0000    5.8800
omega____ theta____ kappa____ phi______ frames
    -       51.2500  -45.0000  -90.0000 25

#__ type_ start__ end____ width___ exp.time_
 20 omega   36.00   82.00   1.0000    1.4700
omega____ theta____ kappa____ phi______ frames
    -        0.0000  178.0000  150.0000 46

;
_diffrn_measurement_device 'four-circle diffractometer'
_diffrn_measurement_device_type 'Xcalibur, Eos, Gemini ultra'
_diffrn_measurement_method '\w scans'
_diffrn_orient_matrix_UB_11 -0.0768071000
_diffrn_orient_matrix_UB_12 0.0234181000
_diffrn_orient_matrix_UB_13 0.0479295000
_diffrn_orient_matrix_UB_21 -0.0206160000
_diffrn_orient_matrix_UB_22 -0.0936778000
_diffrn_orient_matrix_UB_23 0.0103585000
_diffrn_orient_matrix_UB_31 0.0580554000
_diffrn_orient_matrix_UB_32 -0.0020883000
_diffrn_orient_matrix_UB_33 0.0668634000
_diffrn_radiation_monochromator mirror
_diffrn_radiation_probe x-ray
_diffrn_radiation_type CuK\a
_diffrn_radiation_wavelength 1.54184
_diffrn_reflns_av_R_equivalents 0.0180
_diffrn_reflns_av_unetI/netI 0.0195
_diffrn_reflns_limit_h_max 18
_diffrn_reflns_limit_h_min -16
_diffrn_reflns_limit_k_max 18
_diffrn_reflns_limit_k_min -18
_diffrn_reflns_limit_l_max 21
_diffrn_reflns_limit_l_min -13
_diffrn_reflns_number 10112
_diffrn_reflns_theta_full 66.9682
_diffrn_reflns_theta_max 63.9444
_diffrn_reflns_theta_min 2.3801
_diffrn_source 'sealed X-ray tube'
_diffrn_source_type 'Enhance Ultra (Cu) X-ray Source'
_exptl_absorpt_coefficient_mu 2.75
_exptl_absorpt_correction_T_max 1.00000
_exptl_absorpt_correction_T_min 0.95068
_exptl_absorpt_correction_type multi-scan
_exptl_absorpt_process_details
;
CrysAlisPro, Agilent Technologies,
Version 1.171.37.34i (release 04-08-2014 CrysAlis171 .NET)
(compiled Aug  4 2014,14:34:23)
Empirical absorption correction using spherical harmonics,
 implemented in SCALE3 ABSPACK scaling algorithm.
;
_exptl_crystal_colour colourless
_exptl_crystal_density_diffrn 1.457
_exptl_crystal_description equant
_exptl_crystal_F_000 2319.76
_exptl_crystal_size_max 0.15
_exptl_crystal_size_mid 0.10
_exptl_crystal_size_min 0.05
_refine_diff_density_max 0.961
_refine_diff_density_min -0.556
_refine_diff_density_rms 0.109
_refine_ls_extinction_method none
_refine_ls_goodness_of_fit_ref 1.175
_refine_ls_matrix_type full
_refine_ls_number_parameters 250
_refine_ls_number_reflns 3836
_refine_ls_number_restraints 19
_refine_ls_restrained_S_all 1.298
_refine_ls_R_factor_all 0.0845
_refine_ls_R_factor_gt 0.0785
_refine_ls_shift/su_max 0.001
_refine_ls_shift/su_mean 0.000
_refine_ls_structure_factor_coef Fsqd
_refine_ls_weighting_details 'w=1/[\s^2^(Fo^2^)+(0.1023P)^2^+14.2924P] where P=(Fo^2^+2Fc^2^)/3'
_refine_ls_weighting_scheme calc
_refine_ls_wR_factor_gt 0.2299
_refine_ls_wR_factor_ref 0.2349
_reflns_Friedel_coverage 0.000
_reflns_number_gt 3390
_reflns_number_total 3836
_reflns_threshold_expression 'I > 2\s(I)'
_cod_data_source_file c9dt03559a2.cif
_cod_data_source_block shelx_CCDC2
_cod_depositor_comments 'Adding full bibliography for 7702944--7702946.cif.'
_cod_original_formula_sum 'Zn2 C18.78 H21.46 N8.65 O.65'
_cod_database_code 7702946
_shelx_shelxl_version_number 2018/3
_shelx_space_group_comment
;
The symmetry employed for this shelxl refinement is uniquely defined
by the following loop, which should always be used as a source of
symmetry information in preference to the above space-group names.
They are only intended as comments.
;
_reflns_odcompleteness_completeness 92.95
_reflns_odcompleteness_theta 66.97
_reflns_odcompleteness_iscentric 1

loop_
_space_group_symop_operation_xyz
'x, y, z'
'-x+1/2, -y, z+1/2'
'-x, y+1/2, -z+1/2'
'x+1/2, -y+1/2, -z'
'-x, -y, -z'
'x-1/2, y, -z-1/2'
'x, -y-1/2, z-1/2'
'-x-1/2, y-1/2, z'

loop_
_atom_site_label
_atom_site_type_symbol
_atom_site_fract_x
_atom_site_fract_y
_atom_site_fract_z
_atom_site_U_iso_or_equiv
_atom_site_adp_type
_atom_site_occupancy
_atom_site_site_symmetry_order
_atom_site_calc_flag
_atom_site_refinement_flags_posn
_atom_site_refinement_flags_adp
_atom_site_refinement_flags_occupancy
_atom_site_disorder_assembly
_atom_site_disorder_group
Zn1 Zn 0.80588(6) 0.36655(6) 0.10512(6) 0.0655(4) Uani 1 1 d . . . . .
Zn2 Zn 1.00484(6) 0.67341(6) 0.17342(5) 0.0637(4) Uani 1 1 d . . . . .
N2 N 0.9367(4) 0.1994(4) 0.2334(3) 0.0674(15) Uani 1 1 d . . . . .
N5 N 0.6812(4) 0.3450(4) 0.1162(3) 0.0636(14) Uani 1 1 d . . . . .
N6 N 0.5631(3) 0.2702(4) 0.1390(3) 0.0638(14) Uani 1 1 d . . . . .
N3 N 0.8421(4) 0.4691(4) 0.1575(4) 0.0710(16) Uani 1 1 d . . . . .
N4 N 0.9226(4) 0.5792(4) 0.1861(3) 0.0680(15) Uani 1 1 d . . . . .
N1 N 0.8666(4) 0.2707(4) 0.1505(3) 0.0666(15) Uani 1 1 d . . . . .
C4 C 0.9029(5) 0.5226(5) 0.1369(4) 0.0695(19) Uani 1 1 d . . . . .
H4 H 0.929070 0.520176 0.091934 0.083 Uiso 1 1 calc R U . . .
C1 C 0.9072(5) 0.2723(5) 0.2131(4) 0.0689(19) Uani 1 1 d . . . . .
H1 H 0.914035 0.320881 0.240172 0.083 Uiso 1 1 calc R U . . .
C7 C 0.6487(4) 0.2737(4) 0.1392(4) 0.0632(17) Uani 1 1 d . . . . .
H7 H 0.682513 0.229168 0.154396 0.076 Uiso 1 1 calc R U . . .
C2 C 0.9175(7) 0.1460(6) 0.1801(5) 0.094(3) Uani 1 1 d . . . . .
H2 H 0.931942 0.089517 0.177797 0.113 Uiso 1 1 calc R U . . .
C3 C 0.8727(7) 0.1902(6) 0.1299(5) 0.100(3) Uani 1 1 d . . . . .
H3 H 0.849766 0.168042 0.087835 0.121 Uiso 1 1 calc R U . . .
C5 C 0.8737(8) 0.5597(7) 0.2424(6) 0.121(4) Uani 1 1 d . . . . .
H5 H 0.873674 0.586940 0.286627 0.145 Uiso 1 1 calc R U . . .
C6 C 0.8241(8) 0.4932(7) 0.2242(7) 0.128(5) Uani 1 1 d . . . . .
H6 H 0.783637 0.468318 0.254032 0.154 Uiso 1 1 calc R U . . .
C9A C 0.6117(5) 0.3937(5) 0.0993(5) 0.077(2) Uani 0.524(13) 1 d . . P A 1
H9A H 0.613170 0.448045 0.081155 0.092 Uiso 0.524(13) 1 calc R U P A 1
C8A C 0.5386(5) 0.3471(5) 0.1144(5) 0.077(2) Uani 0.524(13) 1 d . . P A 1
H8A H 0.482572 0.365369 0.108736 0.093 Uiso 0.524(13) 1 calc R U P A 1
C9B C 0.6117(5) 0.3937(5) 0.0993(5) 0.077(2) Uani 0.476(13) 1 d . . P A 2
C8B C 0.5386(5) 0.3471(5) 0.1144(5) 0.077(2) Uani 0.476(13) 1 d . . P A 2
C13 C 0.4585(13) 0.3737(11) 0.0954(10) 0.081(3) Uiso 0.476(13) 1 d . . P A 2
H13 H 0.410457 0.341023 0.104212 0.097 Uiso 0.476(13) 1 calc R U P A 2
C10 C 0.6054(12) 0.4677(11) 0.0633(9) 0.081(3) Uiso 0.476(13) 1 d . . P A 2
H10 H 0.654163 0.497834 0.051047 0.097 Uiso 0.476(13) 1 calc R U P A 2
C11 C 0.5276(11) 0.4966(12) 0.0458(9) 0.081(3) Uiso 0.476(13) 1 d . . P A 2
H11 H 0.522584 0.547720 0.022146 0.097 Uiso 0.476(13) 1 calc R U P A 2
C12 C 0.4525(12) 0.4503(11) 0.0628(9) 0.081(3) Uiso 0.476(13) 1 d . . P A 2
C14 C 0.372(8) 0.476(8) 0.050(5) 0.081(3) Uiso 0.066(18) 1 d . . P A 2
C15B C 0.8828(15) 0.3280(17) -0.0395(10) 0.097(4) Uiso 0.315(10) 1 d D . P B 3
H15B H 0.897604 0.273984 -0.025346 0.117 Uiso 0.315(10) 1 calc R U P B 3
N7B N 0.8375(4) 0.3764(5) 0.0029(4) 0.089(2) Uani 0.315(10) 1 d D . P B 3
N8B N 0.9072(4) 0.3576(5) -0.1028(4) 0.083(2) Uani 0.315(10) 1 d D . P B 3
C16B C 0.8295(8) 0.4651(10) -0.0306(9) 0.097(4) Uiso 0.315(10) 1 d G . P B 3
C17B C 0.8730(9) 0.4580(10) -0.0956(11) 0.097(4) Uiso 0.315(10) 1 d G . P B 3
C18 C 0.8799(11) 0.5270(13) -0.1410(8) 0.097(4) Uiso 0.315(10) 1 d G . P B 3
C19 C 0.8432(12) 0.6030(11) -0.1215(10) 0.097(4) Uiso 0.315(10) 1 d G . P B 3
C20 C 0.7997(12) 0.6101(10) -0.0565(11) 0.097(4) Uiso 0.315(10) 1 d G . P B 3
C21 C 0.7928(10) 0.5412(13) -0.0111(8) 0.097(4) Uiso 0.315(10) 1 d G . P B 3
C22 C 0.8463(19) 0.671(2) -0.1793(17) 0.097(4) Uiso 0.315(10) 1 d . . P B 3
C15A C 0.9055(6) 0.3493(6) -0.0325(6) 0.092(3) Uani 1 1 d . . . B 4
H15A H 0.951078 0.325011 -0.008141 0.111 Uiso 1 1 calc R U . B 4
N7A N 0.8375(4) 0.3764(5) 0.0029(4) 0.089(2) Uani 0.685(10) 1 d . . P B 4
N8A N 0.9072(4) 0.3576(5) -0.1028(4) 0.083(2) Uani 0.685(10) 1 d . . P B 4
C16A C 0.7797(9) 0.3871(13) -0.0564(8) 0.178(8) Uani 1 1 d . . . B 4
H16A H 0.721794 0.399265 -0.052906 0.214 Uiso 1 1 calc R U . B 4
C17A C 0.8251(8) 0.3763(11) -0.1199(7) 0.147(6) Uani 1 1 d . . . B 4
H17A H 0.803039 0.380984 -0.166209 0.177 Uiso 1 1 calc R U . B 4
N1S N 0.8500(18) 0.656(2) -0.0923(17) 0.244 Uiso 0.647(12) 1 d D U P . .
O1S O 0.9091(15) 0.5846(15) -0.1973(12) 0.244 Uiso 0.647(12) 1 d D U P . .
C2S C 0.736(2) 0.650(3) -0.0986(16) 0.244 Uiso 0.647(12) 1 d D U P B .
C5S C 0.817(2) 0.747(2) -0.1208(19) 0.244 Uiso 0.647(12) 1 d D U P B .
C3S C 0.885(2) 0.738(2) -0.066(2) 0.244 Uiso 0.647(12) 1 d D U P B .
C4S C 0.717(2) 0.637(2) -0.0186(17) 0.244 Uiso 0.647(12) 1 d D U P . .

loop_
_atom_site_aniso_label
_atom_site_aniso_U_11
_atom_site_aniso_U_22
_atom_site_aniso_U_33
_atom_site_aniso_U_23
_atom_site_aniso_U_13
_atom_site_aniso_U_12
Zn1 0.0534(6) 0.0659(6) 0.0774(7) 0.0080(4) -0.0010(5) -0.0054(4)
Zn2 0.0526(6) 0.0672(6) 0.0712(6) -0.0006(4) -0.0072(4) -0.0003(4)
N2 0.070(4) 0.065(3) 0.067(4) -0.004(3) -0.018(3) 0.002(3)
N5 0.056(3) 0.066(3) 0.068(4) 0.009(3) -0.002(3) -0.004(3)
N6 0.050(3) 0.070(4) 0.071(4) 0.008(3) 0.009(3) 0.000(3)
N3 0.066(4) 0.068(4) 0.080(4) 0.001(3) 0.009(3) -0.008(3)
N4 0.056(3) 0.071(4) 0.077(4) -0.006(3) 0.001(3) -0.005(3)
N1 0.064(3) 0.065(3) 0.070(4) -0.002(3) -0.013(3) -0.001(3)
C4 0.064(4) 0.070(4) 0.075(5) -0.009(4) 0.004(4) -0.010(4)
C1 0.065(4) 0.064(4) 0.078(5) -0.005(4) -0.011(4) 0.003(3)
C7 0.055(4) 0.063(4) 0.071(4) 0.004(3) 0.002(3) 0.001(3)
C2 0.113(7) 0.070(5) 0.098(6) -0.001(5) -0.045(6) 0.013(5)
C3 0.126(8) 0.081(6) 0.095(6) -0.015(5) -0.049(6) 0.007(6)
C5 0.141(10) 0.110(8) 0.110(8) -0.039(6) 0.044(7) -0.048(7)
C6 0.134(9) 0.108(8) 0.143(10) -0.029(7) 0.071(8) -0.049(7)
C9A 0.061(4) 0.070(4) 0.099(6) 0.021(4) 0.010(4) 0.002(4)
C8A 0.055(4) 0.082(5) 0.095(6) 0.015(4) 0.007(4) 0.008(4)
C9B 0.061(4) 0.070(4) 0.099(6) 0.021(4) 0.010(4) 0.002(4)
C8B 0.055(4) 0.082(5) 0.095(6) 0.015(4) 0.007(4) 0.008(4)
N7B 0.058(4) 0.120(6) 0.088(5) 0.036(4) 0.018(3) 0.026(4)
N8B 0.061(4) 0.116(6) 0.072(4) 0.025(4) 0.004(3) 0.018(4)
C15A 0.060(5) 0.094(6) 0.123(8) -0.014(6) -0.024(5) 0.001(4)
N7A 0.058(4) 0.120(6) 0.088(5) 0.036(4) 0.018(3) 0.026(4)
N8A 0.061(4) 0.116(6) 0.072(4) 0.025(4) 0.004(3) 0.018(4)
C16A 0.098(9) 0.32(2) 0.117(10) 0.058(13) 0.004(8) 0.062(12)
C17A 0.104(9) 0.239(17) 0.099(8) 0.034(9) 0.005(7) 0.051(10)

loop_
_atom_type_symbol
_atom_type_description
_atom_type_scat_dispersion_real
_atom_type_scat_dispersion_imag
_atom_type_scat_source
C C 0.0181 0.0091 'International Tables Vol C Tables 4.2.6.8 and 6.1.1.4'
H H 0.0000 0.0000 'International Tables Vol C Tables 4.2.6.8 and 6.1.1.4'
N N 0.0311 0.0180 'International Tables Vol C Tables 4.2.6.8 and 6.1.1.4'
Zn Zn -1.5491 0.6778 'International Tables Vol C Tables 4.2.6.8 and 6.1.1.4'
O O 0.0492 0.0322 'International Tables Vol C Tables 4.2.6.8 and 6.1.1.4'

loop_
_geom_angle_atom_site_label_1
_geom_angle_atom_site_label_2
_geom_angle_atom_site_label_3
_geom_angle
_geom_angle_site_symmetry_1
_geom_angle_site_symmetry_3
N7A Zn1 N3 109.5(3) . .
N7B Zn1 N3 109.5(3) . .
N7A Zn1 N1 110.5(3) . .
N7B Zn1 N1 110.5(3) . .
N3 Zn1 N1 106.9(3) . .
N7A Zn1 N5 111.1(3) . .
N7B Zn1 N5 111.1(3) . .
N3 Zn1 N5 111.8(3) . .
N1 Zn1 N5 107.0(2) . .
N8B Zn2 N4 110.0(3) 5_765 .
N6 Zn2 N4 106.2(2) 8_765 .
N6 Zn2 N2 111.3(2) 8_765 3_755
N4 Zn2 N2 110.5(3) . 3_755
C1 N2 C2 105.8(6) . .
C1 N2 Zn2 126.6(5) . 3_745
C2 N2 Zn2 127.5(5) . 3_745
C7 N5 C9B 104.9(6) . .
C7 N5 C9A 104.9(6) . .
C7 N5 Zn1 124.1(5) . .
C9B N5 Zn1 130.9(5) . .
C9A N5 Zn1 130.9(5) . .
C7 N6 C8B 104.2(6) . .
C7 N6 C8A 104.2(6) . .
C7 N6 Zn2 124.6(5) . 8_755
C8A N6 Zn2 131.1(5) . 8_755
C6 N3 C4 103.5(7) . .
C6 N3 Zn1 129.4(6) . .
C4 N3 Zn1 126.2(5) . .
C4 N4 C5 104.4(7) . .
C4 N4 Zn2 125.8(5) . .
C5 N4 Zn2 129.9(6) . .
C1 N1 C3 103.6(7) . .
C1 N1 Zn1 125.9(5) . .
C3 N1 Zn1 130.4(6) . .
N4 C4 N3 113.9(7) . .
N2 C1 N1 113.9(7) . .
N5 C7 N6 114.9(6) . .
N2 C2 C3 106.9(8) . .
N1 C3 C2 109.7(8) . .
N4 C5 C6 108.5(9) . .
N3 C6 C5 109.6(9) . .
N5 C9A C8A 107.6(7) . .
N6 C8A C9A 108.4(7) . .
C10 C9B N5 131.4(10) . .
C10 C9B C8B 120.2(11) . .
N5 C9B C8B 107.6(7) . .
N6 C8B C13 128.5(11) . .
N6 C8B C9B 108.4(7) . .
C13 C8B C9B 122.4(10) . .
C12 C13 C8B 117.0(17) . .
C11 C10 C9B 118.8(17) . .
C10 C11 C12 121.2(18) . .
C14 C12 C13 115(6) . .
C14 C12 C11 125(6) . .
C13 C12 C11 120.3(18) . .
N7B C15B N8B 119(2) . .
C15B N7B C16B 109.9(14) . .
C15B N7B Zn1 131.9(11) . .
C16B N7B Zn1 116.0(9) . .
C15B N8B C17B 100.2(14) . .
C17B C16B C21 120.0 . .
C17B C16B N7B 103.5(13) . .
C21 C16B N7B 136.5(13) . .
C16B C17B C18 120.0 . .
C16B C17B N8B 107.5(13) . .
C18 C17B N8B 132.5(13) . .
C17B C18 C19 120.0 . .
C17B C18 O1S 162.4(14) . .
C19 C18 O1S 76.5(14) . .
N1S C19 C20 61.2(19) . .
N1S C19 C18 146(2) . .
C20 C19 C18 120.0 . .
N1S C19 C22 77(2) . .
C20 C19 C22 124.4(18) . .
C18 C19 C22 115.2(18) . .
N1S C19 O1S 120(2) . .
C20 C19 O1S 171.7(12) . .
C18 C19 O1S 53.6(12) . .
C22 C19 O1S 62.8(15) . .
N1S C19 C2S 69(2) . .
C20 C19 C2S 48.4(12) . .
C18 C19 C2S 140.4(15) . .
C22 C19 C2S 84.6(18) . .
O1S C19 C2S 139.8(15) . .
N1S C20 C19 44.4(17) . .
N1S C20 C21 145.6(18) . .
C19 C20 C21 120.0 . .
N1S C20 C2S 83.9(18) . .
C19 C20 C2S 84.5(18) . .
C21 C20 C2S 129.1(19) . .
N1S C20 C4S 127(2) . .
C19 C20 C4S 146.6(18) . .
C21 C20 C4S 83.0(18) . .
C2S C20 C4S 62.2(13) . .
C20 C21 C16B 120.0 . .
C20 C21 C4S 51.7(12) . .
C16B C21 C4S 157.1(14) . .
C19 C22 N1S 37.0(15) . .
C19 C22 C5S 93(2) . .
N1S C22 C5S 59(2) . .
C19 C22 O1S 65.4(17) . .
N1S C22 O1S 93(2) . .
C5S C22 O1S 148(2) . .
N8A C15A N7A 118.5(9) . .
C15A N7A C16A 99.5(9) . .
C15A N7A Zn1 131.0(7) . .
C16A N7A Zn1 126.2(7) . .
C15A N8A C17A 103.6(8) . .
C17A C16A N7A 108.3(11) . .
N8A C17A C16A 108.3(11) . .
C19 N1S C20 74(2) . .
C19 N1S C3S 161(3) . .
C20 N1S C3S 124(3) . .
C19 N1S C22 66(2) . .
C20 N1S C22 126(3) . .
C3S N1S C22 101(3) . .
C19 N1S C5S 123(3) . .
C20 N1S C5S 119(3) . .
C3S N1S C5S 55.6(13) . .
C22 N1S C5S 62(2) . .
C19 N1S C2S 79(3) . .
C20 N1S C2S 51.7(16) . .
C3S N1S C2S 115(3) . .
C22 N1S C2S 85(2) . .
C5S N1S C2S 74(2) . .
C18 O1S C22 100.8(17) . .
C18 O1S C19 49.8(8) . .
C22 O1S C19 51.8(13) . .
C20 C2S C4S 62.7(16) . .
C20 C2S N1S 44.5(14) . .
C4S C2S N1S 97.8(16) . .
C20 C2S C19 47.2(12) . .
C4S C2S C19 110(2) . .
N1S C2S C19 31.7(13) . .
C3S C5S N1S 57.7(14) . .
C3S C5S C22 100(2) . .
N1S C5S C22 58.8(16) . .
C5S C3S N1S 67(2) . .
C2S C4S C20 55.1(15) . .
C2S C4S C21 93(2) . .
C20 C4S C21 45.3(10) . .

loop_
_geom_bond_atom_site_label_1
_geom_bond_atom_site_label_2
_geom_bond_distance
_geom_bond_site_symmetry_2
Zn1 N7A 1.968(7) .
Zn1 N7B 1.968(7) .
Zn1 N3 1.986(6) .
Zn1 N1 1.989(6) .
Zn1 N5 1.993(6) .
Zn2 N8B 1.966(7) 5_765
Zn2 N6 1.982(6) 8_765
Zn2 N4 1.993(6) .
Zn2 N2 2.000(6) 3_755
N2 C1 1.306(9) .
N2 C2 1.341(10) .
N5 C7 1.316(9) .
N5 C9B 1.374(10) .
N5 C9A 1.374(10) .
N6 C7 1.341(9) .
N6 C8B 1.364(10) .
N6 C8A 1.364(10) .
N3 C6 1.328(12) .
N3 C4 1.334(9) .
N4 C4 1.322(9) .
N4 C5 1.331(11) .
N1 C1 1.324(9) .
N1 C3 1.343(10) .
C2 C3 1.363(12) .
C5 C6 1.357(14) .
C9A C8A 1.393(11) .
C9B C10 1.360(19) .
C9B C8B 1.393(11) .
C8B C13 1.37(2) .
C13 C12 1.37(2) .
C10 C11 1.34(2) .
C11 C12 1.42(2) .
C11 C11 1.91(3) 5_665
C12 C14 1.35(13) .
C15B N7B 1.311(19) .
C15B N8B 1.322(19) .
N7B C16B 1.552(17) .
N8B C17B 1.694(16) .
C16B C17B 1.3900 .
C16B C21 1.3900 .
C17B C18 1.3900 .
C18 C19 1.3900 .
C18 O1S 1.47(3) .
C19 N1S 1.01(4) .
C19 C20 1.3900 .
C19 C22 1.53(4) .
C19 O1S 1.77(3) .
C19 C2S 1.89(4) .
C20 N1S 1.26(3) .
C20 C21 1.3900 .
C20 C2S 1.42(4) .
C20 C4S 1.53(3) .
C21 C4S 1.94(4) .
C22 N1S 1.63(4) .
C22 C5S 1.69(4) .
C22 O1S 1.73(4) .
C15A N8A 1.311(12) .
C15A N7A 1.323(12) .
N7A C16A 1.436(15) .
N8A C17A 1.357(14) .
C16A C17A 1.386(18) .
N1S C3S 1.503(19) .
N1S C5S 1.63(4) .
N1S C2S 1.796(16) .
C2S C4S 1.527(19) .
C5S C3S 1.468(19) .
